data_1540544
loop_
_publ_author_name
'Jin, Liqun'
'Melaimi, Mohand'
'Kostenko, Arseni'
'Karni, Miriam'
'Apeloig, Yitzhak'
'Moore, Curtis E.'
'Rheingold, Arnold L.'
'Bertrand, Guy'

_publ_section_title
;
 Isolation of cationic and neutral (allenylidene)(carbene) and
 bis(allenylidene)gold complexes
;
_journal_issue 1
_journal_name_full 'Chem. Sci.'
_journal_page_first 150
_journal_paper_doi 10.1039/C5SC03654B
_journal_volume 7
_journal_year 2016
_chemical_formula_moiety 'C48 H70 Au N2, B F4, 2(C H2 Cl2)'
_chemical_formula_sum 'C50 H74 Au B Cl4 F4 N2'
_chemical_formula_weight 1128.68
_space_group_crystal_system monoclinic
_space_group_IT_number 14
_space_group_name_Hall '-P 2ybc'
_space_group_name_H-M_alt 'P 1 21/c 1'
_symmetry_space_group_name_Hall '-P 2ybc'
_symmetry_space_group_name_H-M 'P 1 21/c 1'
_atom_sites_solution_hydrogens geom
_atom_sites_solution_primary direct
_atom_sites_solution_secondary difmap
_audit_creation_date 2015-06-03
_audit_creation_method
;
Olex2 1.2-beta
(compiled 2015.01.26 svn.r3150 for OlexSys, GUI svn.r4998)
;
_audit_update_record
;
2015-08-13 deposited with the CCDC.
2015-11-16 downloaded from the CCDC.
;
_cell_angle_alpha 90
_cell_angle_beta 106.993(5)
_cell_angle_gamma 90
_cell_formula_units_Z 4
_cell_length_a 15.393(4)
_cell_length_b 14.569(4)
_cell_length_c 24.605(6)
_cell_measurement_reflns_used 4025
_cell_measurement_temperature 100
_cell_measurement_theta_max 23.933
_cell_measurement_theta_min 2.338
_cell_volume 5277(2)
_computing_cell_refinement 'SAINT v8.34A (Bruker, 2013)'
_computing_data_collection 'APEX2 v2013.6-2 (Bruker, 2013)'
_computing_data_reduction 'SAINT v8.34A (Bruker, 2013)'
_computing_molecular_graphics 'Olex2 (Dolomanov et al., 2009)'
_computing_publication_material 'Olex2 (Dolomanov et al., 2009)'
_computing_structure_refinement 'ShelXL (Sheldrick, 2008)'
_computing_structure_solution 'ShelXT (Sheldrick, 2008)'
_diffrn_ambient_temperature 100
_diffrn_detector 'Bruker APEX-II CCD'
_diffrn_detector_area_resol_mean 7.9
_diffrn_detector_type 'CCD Area Detector'
_diffrn_measured_fraction_theta_full 0.996
_diffrn_measured_fraction_theta_max 0.989
_diffrn_measurement_device 'Kappa Four-Circle Diffractometer'
_diffrn_measurement_device_type 'Bruker APEX II Ultra'
_diffrn_measurement_method '\w and \f scans'
_diffrn_radiation_monochromator 'Double Bounce Multilayer Mirrors'
_diffrn_radiation_probe x-ray
_diffrn_radiation_type MoK\a
_diffrn_radiation_wavelength 0.71073
_diffrn_reflns_av_R_equivalents 0.0732
_diffrn_reflns_av_unetI/netI 0.0947
_diffrn_reflns_laue_measured_fraction_full 0.996
_diffrn_reflns_laue_measured_fraction_max 0.989
_diffrn_reflns_limit_h_max 19
_diffrn_reflns_limit_h_min -13
_diffrn_reflns_limit_k_max 18
_diffrn_reflns_limit_k_min -17
_diffrn_reflns_limit_l_max 27
_diffrn_reflns_limit_l_min -30
_diffrn_reflns_number 28966
_diffrn_reflns_point_group_measured_fraction_full 0.996
_diffrn_reflns_point_group_measured_fraction_max 0.989
_diffrn_reflns_theta_full 25.000
_diffrn_reflns_theta_max 26.448
_diffrn_reflns_theta_min 1.731
_diffrn_source 'Micro Focus Rotating Anode'
_diffrn_source_type 'Bruker TXS'
_diffrn_standards_number 0
_exptl_absorpt_coefficient_mu 3.039
_exptl_absorpt_correction_T_max 0.0627
_exptl_absorpt_correction_T_min 0.0315
_exptl_absorpt_correction_type multi-scan
_exptl_absorpt_process_details
;
SADABS-2014/4 (Bruker,2014/4) was used for absorption correction.
wR2(int) was 0.0863 before and 0.0431 after correction.
The Ratio of minimum to maximum transmission is 0.5024.
The \l/2 correction factor is 0.00150.
;
_exptl_crystal_colour Yellow
_exptl_crystal_colour_primary yellow
_exptl_crystal_density_diffrn 1.421
_exptl_crystal_description Plate
_exptl_crystal_F_000 2304
_exptl_crystal_size_max 0.147
_exptl_crystal_size_mid 0.135
_exptl_crystal_size_min 0.054
_refine_diff_density_max 1.426
_refine_diff_density_min -0.952
_refine_diff_density_rms 0.118
_refine_ls_extinction_method none
_refine_ls_goodness_of_fit_ref 1.007
_refine_ls_hydrogen_treatment constr
_refine_ls_matrix_type full
_refine_ls_number_parameters 617
_refine_ls_number_reflns 10760
_refine_ls_number_restraints 100
_refine_ls_restrained_S_all 1.014
_refine_ls_R_factor_all 0.1203
_refine_ls_R_factor_gt 0.0499
_refine_ls_shift/su_max 0.001
_refine_ls_shift/su_mean 0.000
_refine_ls_structure_factor_coef Fsqd
_refine_ls_weighting_details 'w=1/[\s^2^(Fo^2^)+(0.0468P)^2^] where P=(Fo^2^+2Fc^2^)/3'
_refine_ls_weighting_scheme calc
_refine_ls_wR_factor_gt 0.0979
_refine_ls_wR_factor_ref 0.1179
_reflns_Friedel_coverage 0.000
_reflns_number_gt 5731
_reflns_number_total 10760
_reflns_threshold_expression 'I > 2\s(I)'
_cod_data_source_file c5sc03654b2.cif
_cod_data_source_block MM50
_cod_depositor_comments
;
The following automatic conversions were performed:

'_diffrn_radiation_probe' value 'X-ray' changed to 'x-ray' according
to
/usr/data/users/saulius/crontab/automatic-downloads/rss-feeds/RSC/lib/dictionaries/cif_core.dic
dictionary named 'cif_core.dic' version 2.4.2 from 2011-04-26.

'_exptl_crystal_colour_primary' value 'Yellow' changed to 'yellow'
according to
/usr/data/users/saulius/crontab/automatic-downloads/rss-feeds/RSC/lib/dictionaries/cif_core.dic
dictionary named 'cif_core.dic' version 2.4.2 from 2011-04-26.

Automatic conversion script
Id: cif_fix_values 4268 2015-11-12 08:31:59Z antanas 

 Adding full bibliography for 1540542--1540544.cif.
;
_cod_database_code 1540544
_shelx_space_group_comment
;
The symmetry employed for this shelxl refinement is uniquely defined
by the following loop, which should always be used as a source of
symmetry information in preference to the above space-group names.
They are only intended as comments.
;
_shelx_estimated_absorpt_t_max 0.853
_shelx_estimated_absorpt_t_min 0.664
_olex2_refinement_description
;
1. Fixed Uiso
 At 1.2 times of:
  All C(H) groups, All C(H,H) groups, All C(H,H,H,H) groups
 At 1.5 times of:
  All C(H,H,H) groups
2. Restrained distances
 Cl1S-C1S = Cl2S-C1S = Cl2B-C1SB = Cl1B-C1SB
 1.8 with sigma of 0.005
3. Uiso/Uaniso restraints and constraints
Uanis(C1SB) = Uanis(C1S)
Uanis(Cl1S) = Uanis(Cl1B)
Uanis(Cl2S) = Uanis(Cl2B)
Uanis(F2B) = Uanis(F2)
Uanis(F4B) = Uanis(F4)
Uanis(F1) = Uanis(F1B)
Uanis(F3) = Uanis(F3B)
4. Rigid body (RIGU) restrains
 F1, F2, F3, F4, F1B, F2B, F3B, F4B, B1
 with sigma for 1-2 distances of 0.004 and sigma for 1-3 distances of 0.004
 Cl1S, Cl2S, Cl1B, Cl2B, C1S, C1SB
 with sigma for 1-2 distances of 0.002 and sigma for 1-3 distances of 0.002
 Cl3S, Cl4S, Cl3B, Cl4B, C2S
 with sigma for 1-2 distances of 0.004 and sigma for 1-3 distances of 0.004
5. Others
 Sof(Cl3B)=Sof(Cl4B)=Sof(H2SC)=Sof(H2SD)=1-FVAR(1)
 Sof(Cl3S)=Sof(Cl4S)=Sof(H2SA)=Sof(H2SB)=FVAR(1)
 Sof(Cl1B)=Sof(Cl2B)=Sof(C1SB)=Sof(H1SC)=Sof(H1SD)=1-FVAR(2)
 Sof(Cl1S)=Sof(Cl2S)=Sof(C1S)=Sof(H1SA)=Sof(H1SB)=FVAR(2)
 Sof(F1B)=Sof(F2B)=Sof(F3B)=Sof(F4B)=1-FVAR(3)
 Sof(F1)=Sof(F2)=Sof(F3)=Sof(F4)=FVAR(3)
6.a Ternary CH refined with riding coordinates:
 C19(H19), C19'(H19'), C22(H22), C22'(H22')
6.b Secondary CH2 refined with riding coordinates:
 C5(H5A,H5B), C5'(H5'A,H5'B), C9(H9A,H9B), C9'(H9'A,H9'B), C11(H11A,H11B),
 C11'(H11C,H11D), C1S(H1SA,H1SB), C1SB(H1SC,H1SD), C2S(H2SA,H2SB), C2S(H2SC,
 H2SD)
6.c Aromatic/amide H refined with riding coordinates:
 C15(H15), C15'(H15'), C16(H16), C16'(H16'), C17(H17), C17'(H17')
6.d Idealised Me refined as rotating group:
 C7(H7A,H7B,H7C), C7'(H7'A,H7'B,H7'C), C8(H8A,H8B,H8C), C8'(H8'A,H8'B,H8'C),
 C10(H10A,H10B,H10C), C10'(H10D,H10E,H10F), C12(H12A,H12B,H12C), C12'(H12D,H12E,
 H12F), C20(H20A,H20B,H20C), C20'(H20D,H20E,H20F), C21(H21A,H21B,H21C),
 C21'(H21D,H21E,H21F), C23(H23A,H23B,H23C), C23'(H23D,H23E,H23F), C24(H24A,H24B,
 H24C), C24'(H24D,H24E,H24F)
;
_shelx_shelxl_version_number 2014/7
_olex2_diffrn_ambient_temperature_device 'Oxford Cryosystems'
_olex2_submission_special_instructions 'No special instructions were received'

loop_
_space_group_symop_operation_xyz
'x, y, z'
'-x, y+1/2, -z+1/2'
'-x, -y, -z'
'x, -y-1/2, z-1/2'

loop_
_atom_site_label
_atom_site_type_symbol
_atom_site_fract_x
_atom_site_fract_y
_atom_site_fract_z
_atom_site_U_iso_or_equiv
_atom_site_adp_type
_atom_site_occupancy
_atom_site_site_symmetry_order
_atom_site_calc_flag
_atom_site_refinement_flags_posn
_atom_site_refinement_flags_adp
_atom_site_refinement_flags_occupancy
_atom_site_disorder_assembly
_atom_site_disorder_group
Au1 Au 0.52085(2) 0.24948(3) 0.48492(2) 0.03044(9) Uani 1 1 d . . . . .
N1 N 0.8101(3) 0.4726(4) 0.5696(2) 0.0310(14) Uani 1 1 d . . . . .
N1' N 0.3010(4) 0.0238(4) 0.3290(2) 0.0300(14) Uani 1 1 d . . . . .
C1 C 0.6239(4) 0.3228(5) 0.5317(3) 0.0300(16) Uani 1 1 d . . . . .
C1' C 0.4212(4) 0.1742(5) 0.4360(3) 0.0282(16) Uani 1 1 d . . . . .
C2 C 0.6854(4) 0.3708(5) 0.5579(3) 0.0284(16) Uani 1 1 d . . . . .
C2' C 0.3654(4) 0.1261(5) 0.4068(3) 0.0296(16) Uani 1 1 d . . . . .
C3 C 0.7501(4) 0.4328(5) 0.5896(3) 0.0276(16) Uani 1 1 d . . . . .
C3' C 0.2975(4) 0.0639(5) 0.3754(3) 0.0303(17) Uani 1 1 d . . . . .
C4 C 0.7584(5) 0.4601(5) 0.6507(3) 0.0384(19) Uani 1 1 d . . . . .
C4' C 0.2136(4) 0.0392(5) 0.3924(3) 0.0364(19) Uani 1 1 d . . . . .
C5 C 0.8269(5) 0.5390(6) 0.6599(3) 0.048(2) Uani 1 1 d . . . . .
H5A H 0.8734 0.5320 0.6972 0.057 Uiso 1 1 calc R . . . .
H5B H 0.7954 0.5983 0.6597 0.057 Uiso 1 1 calc R . . . .
C5' C 0.1738(5) -0.0394(6) 0.3505(4) 0.051(2) Uani 1 1 d . . . . .
H5'A H 0.1845 -0.0991 0.3705 0.062 Uiso 1 1 calc R . . . .
H5'B H 0.1075 -0.0310 0.3339 0.062 Uiso 1 1 calc R . . . .
C6 C 0.8723(5) 0.5376(6) 0.6122(3) 0.045(2) Uani 1 1 d . . . . .
C6' C 0.2204(5) -0.0376(6) 0.3039(3) 0.048(2) Uani 1 1 d . . . . .
C7 C 0.8726(6) 0.6329(6) 0.5862(4) 0.063(3) Uani 1 1 d . . . . .
H7A H 0.8966 0.6287 0.5536 0.094 Uiso 1 1 calc GR . . . .
H7B H 0.9109 0.6742 0.6148 0.094 Uiso 1 1 calc GR . . . .
H7C H 0.8104 0.6569 0.5738 0.094 Uiso 1 1 calc GR . . . .
C7' C 0.1596(7) 0.0053(6) 0.2488(4) 0.080(4) Uani 1 1 d . . . . .
H7'A H 0.1426 0.0677 0.2565 0.120 Uiso 1 1 calc GR . . . .
H7'B H 0.1047 -0.0320 0.2343 0.120 Uiso 1 1 calc GR . . . .
H7'C H 0.1928 0.0075 0.2203 0.120 Uiso 1 1 calc GR . . . .
C8 C 0.9684(5) 0.5016(7) 0.6293(5) 0.081(4) Uani 1 1 d . . . . .
H8A H 0.9745 0.4527 0.6575 0.122 Uiso 1 1 calc GR . . . .
H8B H 1.0105 0.5516 0.6457 0.122 Uiso 1 1 calc GR . . . .
H8C H 0.9826 0.4772 0.5958 0.122 Uiso 1 1 calc GR . . . .
C8' C 0.2497(6) -0.1319(6) 0.2901(4) 0.063(3) Uani 1 1 d . . . . .
H8'A H 0.2878 -0.1257 0.2646 0.095 Uiso 1 1 calc GR . . . .
H8'B H 0.1959 -0.1686 0.2715 0.095 Uiso 1 1 calc GR . . . .
H8'C H 0.2843 -0.1623 0.3253 0.095 Uiso 1 1 calc GR . . . .
C9 C 0.6653(5) 0.4883(6) 0.6552(3) 0.045(2) Uani 1 1 d . . . . .
H9A H 0.6274 0.4324 0.6514 0.054 Uiso 1 1 calc R . . . .
H9B H 0.6733 0.5133 0.6937 0.054 Uiso 1 1 calc R . . . .
C9' C 0.1546(5) 0.1273(6) 0.3819(4) 0.052(2) Uani 1 1 d . . . . .
H9'A H 0.1881 0.1765 0.4072 0.063 Uiso 1 1 calc R . . . .
H9'B H 0.1453 0.1476 0.3422 0.063 Uiso 1 1 calc R . . . .
C10 C 0.6143(5) 0.5573(6) 0.6129(3) 0.049(2) Uani 1 1 d . . . . .
H10A H 0.5927 0.5285 0.5753 0.073 Uiso 1 1 calc GR . . . .
H10B H 0.6545 0.6087 0.6113 0.073 Uiso 1 1 calc GR . . . .
H10C H 0.5622 0.5799 0.6243 0.073 Uiso 1 1 calc GR . . . .
C10' C 0.0620(5) 0.1150(7) 0.3919(5) 0.071(3) Uani 1 1 d . . . . .
H10D H 0.0290 0.0651 0.3679 0.107 Uiso 1 1 calc GR . . . .
H10E H 0.0271 0.1720 0.3823 0.107 Uiso 1 1 calc GR . . . .
H10F H 0.0704 0.1000 0.4319 0.107 Uiso 1 1 calc GR . . . .
C11 C 0.7948(6) 0.3749(6) 0.6864(3) 0.055(2) Uani 1 1 d . . . . .
H11A H 0.8513 0.3546 0.6785 0.065 Uiso 1 1 calc R . . . .
H11B H 0.7497 0.3248 0.6748 0.065 Uiso 1 1 calc R . . . .
C11' C 0.2383(5) 0.0110(5) 0.4547(3) 0.045(2) Uani 1 1 d . . . . .
H11C H 0.2595 0.0660 0.4786 0.054 Uiso 1 1 calc R . . . .
H11D H 0.1829 -0.0117 0.4630 0.054 Uiso 1 1 calc R . . . .
C12 C 0.8148(7) 0.3911(7) 0.7504(3) 0.075(3) Uani 1 1 d . . . . .
H12A H 0.7581 0.4058 0.7591 0.112 Uiso 1 1 calc GR . . . .
H12B H 0.8574 0.4424 0.7620 0.112 Uiso 1 1 calc GR . . . .
H12C H 0.8416 0.3356 0.7710 0.112 Uiso 1 1 calc GR . . . .
C12' C 0.3114(5) -0.0628(6) 0.4718(3) 0.046(2) Uani 1 1 d . . . . .
H12D H 0.2933 -0.1160 0.4467 0.069 Uiso 1 1 calc GR . . . .
H12E H 0.3190 -0.0815 0.5112 0.069 Uiso 1 1 calc GR . . . .
H12F H 0.3690 -0.0384 0.4685 0.069 Uiso 1 1 calc GR . . . .
C13 C 0.8159(4) 0.4572(5) 0.5127(3) 0.0369(19) Uani 1 1 d . . . . .
C13' C 0.3737(5) 0.0376(5) 0.3027(3) 0.0369(18) Uani 1 1 d . . . . .
C14 C 0.7608(5) 0.5115(5) 0.4686(3) 0.044(2) Uani 1 1 d . . . . .
C14' C 0.3655(5) 0.1103(5) 0.2647(3) 0.0363(18) Uani 1 1 d . . . . .
C15 C 0.7676(6) 0.4949(6) 0.4139(4) 0.057(2) Uani 1 1 d . . . . .
H15 H 0.7321 0.5303 0.3829 0.068 Uiso 1 1 calc R . . . .
C15' C 0.4336(6) 0.1163(6) 0.2388(4) 0.058(2) Uani 1 1 d . . . . .
H15' H 0.4306 0.1641 0.2121 0.069 Uiso 1 1 calc R . . . .
C16 C 0.8242(6) 0.4290(6) 0.4044(4) 0.055(2) Uani 1 1 d . . . . .
H16 H 0.8292 0.4208 0.3671 0.066 Uiso 1 1 calc R . . . .
C16' C 0.5049(6) 0.0570(7) 0.2497(4) 0.068(3) Uani 1 1 d . . . . .
H16' H 0.5493 0.0621 0.2300 0.082 Uiso 1 1 calc R . . . .
C17 C 0.8744(5) 0.3739(6) 0.4481(4) 0.048(2) Uani 1 1 d . . . . .
H17 H 0.9115 0.3265 0.4403 0.058 Uiso 1 1 calc R . . . .
C17' C 0.5115(6) -0.0103(7) 0.2898(4) 0.062(3) Uani 1 1 d . . . . .
H17' H 0.5629 -0.0498 0.2985 0.075 Uiso 1 1 calc R . . . .
C18 C 0.8710(4) 0.3871(5) 0.5031(3) 0.0361(18) Uani 1 1 d . . . . .
C18' C 0.4481(5) -0.0231(6) 0.3176(3) 0.046(2) Uani 1 1 d . . . . .
C19 C 0.6921(5) 0.5806(6) 0.4764(4) 0.048(2) Uani 1 1 d . . . . .
H19 H 0.6986 0.5846 0.5180 0.057 Uiso 1 1 calc R . . . .
C19' C 0.2943(5) 0.1834(5) 0.2552(3) 0.0366(18) Uani 1 1 d . . . . .
H19' H 0.2497 0.1647 0.2757 0.044 Uiso 1 1 calc R . . . .
C20 C 0.7091(6) 0.6772(6) 0.4558(4) 0.067(3) Uani 1 1 d . . . . .
H20A H 0.7730 0.6940 0.4727 0.101 Uiso 1 1 calc GR . . . .
H20B H 0.6702 0.7218 0.4674 0.101 Uiso 1 1 calc GR . . . .
H20C H 0.6949 0.6771 0.4143 0.101 Uiso 1 1 calc GR . . . .
C20' C 0.2415(6) 0.1975(6) 0.1921(3) 0.053(2) Uani 1 1 d . . . . .
H20D H 0.1889 0.2371 0.1892 0.079 Uiso 1 1 calc GR . . . .
H20E H 0.2208 0.1379 0.1746 0.079 Uiso 1 1 calc GR . . . .
H20F H 0.2814 0.2263 0.1725 0.079 Uiso 1 1 calc GR . . . .
C21 C 0.5978(5) 0.5483(6) 0.4470(3) 0.057(3) Uani 1 1 d . . . . .
H21A H 0.5895 0.5440 0.4060 0.086 Uiso 1 1 calc GR . . . .
H21B H 0.5538 0.5920 0.4540 0.086 Uiso 1 1 calc GR . . . .
H21C H 0.5882 0.4878 0.4617 0.086 Uiso 1 1 calc GR . . . .
C21' C 0.3367(5) 0.2741(5) 0.2805(3) 0.047(2) Uani 1 1 d . . . . .
H21D H 0.3677 0.2659 0.3211 0.071 Uiso 1 1 calc GR . . . .
H21E H 0.2890 0.3206 0.2756 0.071 Uiso 1 1 calc GR . . . .
H21F H 0.3806 0.2941 0.2610 0.071 Uiso 1 1 calc GR . . . .
C22 C 0.9207(4) 0.3193(5) 0.5497(3) 0.041(2) Uani 1 1 d . . . . .
H22 H 0.9144 0.3408 0.5869 0.049 Uiso 1 1 calc R . . . .
C22' C 0.4650(6) -0.0921(6) 0.3656(3) 0.049(2) Uani 1 1 d . . . . .
H22' H 0.4078 -0.0967 0.3770 0.058 Uiso 1 1 calc R . . . .
C23 C 1.0233(5) 0.3126(6) 0.5544(4) 0.062(3) Uani 1 1 d . . . . .
H23A H 1.0306 0.2834 0.5201 0.093 Uiso 1 1 calc GR . . . .
H23B H 1.0543 0.2758 0.5878 0.093 Uiso 1 1 calc GR . . . .
H23C H 1.0497 0.3743 0.5582 0.093 Uiso 1 1 calc GR . . . .
C23' C 0.4866(6) -0.1887(6) 0.3480(4) 0.067(3) Uani 1 1 d . . . . .
H23D H 0.5444 -0.1874 0.3388 0.100 Uiso 1 1 calc GR . . . .
H23E H 0.4381 -0.2087 0.3146 0.100 Uiso 1 1 calc GR . . . .
H23F H 0.4913 -0.2316 0.3794 0.100 Uiso 1 1 calc GR . . . .
C24 C 0.8779(5) 0.2234(5) 0.5369(3) 0.045(2) Uani 1 1 d . . . . .
H24A H 0.8130 0.2271 0.5336 0.067 Uiso 1 1 calc GR . . . .
H24B H 0.9078 0.1814 0.5678 0.067 Uiso 1 1 calc GR . . . .
H24C H 0.8856 0.2007 0.5011 0.067 Uiso 1 1 calc GR . . . .
C24' C 0.5396(5) -0.0557(6) 0.4172(3) 0.050(2) Uani 1 1 d . . . . .
H24D H 0.5973 -0.0527 0.4080 0.075 Uiso 1 1 calc GR . . . .
H24E H 0.5459 -0.0970 0.4496 0.075 Uiso 1 1 calc GR . . . .
H24F H 0.5231 0.0058 0.4269 0.075 Uiso 1 1 calc GR . . . .
F1 F 1.1072(4) 0.2331(5) 0.7687(3) 0.062(2) Uani 0.712(6) 1 d . U P A 1
F2 F 0.9682(7) 0.1874(13) 0.7647(6) 0.075(3) Uani 0.712(6) 1 d . U P A 1
F3 F 0.9943(6) 0.2637(7) 0.6901(4) 0.093(3) Uani 0.712(6) 1 d . U P A 1
F4 F 1.0402(5) 0.1179(6) 0.7103(4) 0.061(2) Uani 0.712(6) 1 d . U P A 1
F1B F 1.0681(12) 0.2895(13) 0.7404(8) 0.062(2) Uani 0.288(6) 1 d . U P A 2
F2B F 0.995(2) 0.182(4) 0.7785(16) 0.075(3) Uani 0.288(6) 1 d . U P A 2
F3B F 0.9475(15) 0.2243(17) 0.6836(10) 0.093(3) Uani 0.288(6) 1 d . U P A 2
F4B F 1.0777(12) 0.1375(17) 0.7152(11) 0.061(2) Uani 0.288(6) 1 d . U P A 2
B1 B 1.0246(6) 0.2042(8) 0.7318(5) 0.0494(19) Uani 1 1 d . U . . .
Cl1S Cl 0.7032(7) 0.1807(7) 0.3723(4) 0.116(2) Uani 0.637(14) 1 d D U P B 1
Cl2S Cl 0.5908(7) 0.3369(7) 0.3171(4) 0.0863(18) Uani 0.637(14) 1 d D U P B 1
Cl1B Cl 0.7149(12) 0.2053(14) 0.3507(7) 0.116(2) Uani 0.363(14) 1 d D U P B 2
Cl2B Cl 0.6010(14) 0.3664(12) 0.3267(7) 0.0863(18) Uani 0.363(14) 1 d D U P B 2
C1S C 0.6390(13) 0.2781(11) 0.3833(4) 0.100(4) Uani 0.637(14) 1 d D U P B 1
H1SA H 0.6790 0.3204 0.4111 0.120 Uiso 0.637(14) 1 calc R . P B 1
H1SB H 0.5899 0.2575 0.3989 0.120 Uiso 0.637(14) 1 calc R . P B 1
C1SB C 0.6206(17) 0.2606(17) 0.3665(12) 0.100(4) Uani 0.363(14) 1 d D U P B 2
H1SC H 0.6352 0.2732 0.4077 0.120 Uiso 0.363(14) 1 calc R . P B 2
H1SD H 0.5660 0.2210 0.3550 0.120 Uiso 0.363(14) 1 calc R . P B 2
Cl3S Cl 0.7499(3) -0.0585(5) 0.3604(4) 0.159(3) Uani 0.764(6) 1 d . U P C 1
Cl4S Cl 0.9242(3) -0.0495(3) 0.44866(18) 0.1039(18) Uani 0.764(6) 1 d . U P C 1
Cl3B Cl 0.7908(13) -0.1205(12) 0.4129(9) 0.126(8) Uani 0.236(6) 1 d . U P C 2
Cl4B Cl 0.8545(15) 0.0498(14) 0.4098(10) 0.166(9) Uani 0.236(6) 1 d . U P C 2
C2S C 0.8638(8) -0.0576(10) 0.3823(6) 0.122(4) Uani 1 1 d . U . . .
H2SA H 0.8836 -0.1147 0.3676 0.147 Uiso 0.764(6) 1 calc R . P C 1
H2SB H 0.8829 -0.0062 0.3621 0.147 Uiso 0.764(6) 1 calc R . P C 1
H2SC H 0.9269 -0.0809 0.3951 0.147 Uiso 0.236(6) 1 calc R . P C 2
H2SD H 0.8416 -0.0580 0.3403 0.147 Uiso 0.236(6) 1 calc R . P C 2

loop_
_atom_site_aniso_label
_atom_site_aniso_U_11
_atom_site_aniso_U_22
_atom_site_aniso_U_33
_atom_site_aniso_U_23
_atom_site_aniso_U_13
_atom_site_aniso_U_12
Au1 0.02475(11) 0.03745(14) 0.02534(12) -0.0047(2) 0.00142(8) -0.00510(18)
N1 0.021(3) 0.033(3) 0.036(3) -0.006(3) 0.004(3) 0.001(3)
N1' 0.033(3) 0.035(4) 0.014(3) 0.003(3) -0.006(2) -0.006(3)
C1 0.031(3) 0.038(4) 0.021(3) 0.000(3) 0.007(3) 0.000(3)
C1' 0.027(3) 0.031(4) 0.024(3) 0.004(3) 0.002(3) 0.001(3)
C2 0.023(3) 0.042(4) 0.021(3) -0.005(3) 0.007(3) -0.003(3)
C2' 0.025(3) 0.034(4) 0.028(4) 0.003(3) 0.005(3) -0.003(3)
C3 0.025(3) 0.035(4) 0.022(3) 0.006(3) 0.006(3) -0.001(3)
C3' 0.028(3) 0.035(4) 0.021(4) -0.004(3) -0.005(3) 0.004(3)
C4 0.050(5) 0.044(5) 0.018(4) 0.000(4) 0.003(3) -0.009(4)
C4' 0.025(3) 0.043(5) 0.035(4) 0.002(4) -0.001(3) -0.002(3)
C5 0.048(4) 0.045(5) 0.038(5) -0.003(4) -0.008(4) -0.017(4)
C5' 0.033(4) 0.048(5) 0.062(6) 0.002(5) -0.005(4) -0.014(4)
C6 0.030(4) 0.057(5) 0.041(5) -0.013(4) 0.000(3) -0.011(4)
C6' 0.052(5) 0.051(5) 0.028(4) -0.007(4) -0.009(4) -0.022(4)
C7 0.070(6) 0.059(6) 0.062(6) -0.006(5) 0.025(5) -0.032(5)
C7' 0.091(7) 0.074(7) 0.045(5) 0.002(5) -0.027(5) -0.032(6)
C8 0.027(4) 0.095(8) 0.106(8) -0.042(7) -0.005(5) -0.012(5)
C8' 0.086(7) 0.047(6) 0.054(6) -0.016(5) 0.017(5) -0.024(5)
C9 0.061(5) 0.048(5) 0.030(4) -0.014(4) 0.017(4) -0.016(4)
C9' 0.032(4) 0.058(6) 0.068(6) 0.017(5) 0.017(4) 0.009(4)
C10 0.053(5) 0.053(6) 0.045(5) -0.012(5) 0.023(4) 0.003(4)
C10' 0.043(5) 0.072(7) 0.099(8) 0.022(6) 0.020(5) 0.014(5)
C11 0.081(6) 0.048(5) 0.025(4) 0.008(4) 0.001(4) 0.001(5)
C11' 0.034(4) 0.053(5) 0.047(5) 0.004(4) 0.013(4) -0.011(4)
C12 0.123(8) 0.071(7) 0.018(4) 0.004(5) 0.002(5) -0.006(6)
C12' 0.038(4) 0.061(6) 0.035(4) 0.011(4) 0.007(3) -0.001(4)
C13 0.029(4) 0.051(5) 0.032(4) -0.006(4) 0.010(3) -0.012(3)
C13' 0.046(4) 0.039(5) 0.023(4) -0.003(4) 0.006(3) 0.001(4)
C14 0.037(4) 0.045(5) 0.050(5) 0.009(4) 0.014(4) -0.004(4)
C14' 0.044(4) 0.044(5) 0.019(4) -0.003(4) 0.007(3) 0.001(4)
C15 0.062(5) 0.063(6) 0.047(5) 0.010(5) 0.019(4) 0.012(5)
C15' 0.078(6) 0.062(6) 0.040(5) 0.011(5) 0.028(5) 0.020(5)
C16 0.074(6) 0.062(6) 0.041(5) 0.003(5) 0.036(5) 0.003(5)
C16' 0.075(6) 0.090(8) 0.059(6) 0.025(6) 0.051(5) 0.031(6)
C17 0.044(4) 0.055(6) 0.058(5) 0.004(5) 0.035(4) 0.000(4)
C17' 0.075(6) 0.074(7) 0.045(5) 0.009(5) 0.031(5) 0.042(5)
C18 0.028(3) 0.044(5) 0.037(4) 0.001(4) 0.011(3) -0.008(3)
C18' 0.062(5) 0.049(5) 0.030(4) 0.005(4) 0.017(4) 0.011(4)
C19 0.058(5) 0.049(5) 0.041(5) 0.013(4) 0.023(4) 0.014(4)
C19' 0.050(4) 0.034(4) 0.022(4) 0.003(4) 0.007(3) 0.004(4)
C20 0.092(7) 0.065(7) 0.054(6) 0.013(5) 0.035(5) 0.020(6)
C20' 0.068(5) 0.059(6) 0.027(4) 0.010(4) 0.007(4) 0.007(5)
C21 0.050(5) 0.087(7) 0.032(4) 0.012(5) 0.008(4) 0.029(5)
C21' 0.059(5) 0.046(6) 0.038(4) 0.006(4) 0.015(4) -0.005(4)
C22 0.028(4) 0.053(5) 0.037(4) -0.005(4) 0.001(3) -0.004(4)
C22' 0.059(5) 0.056(6) 0.033(4) 0.005(4) 0.017(4) 0.019(4)
C23 0.028(4) 0.068(6) 0.089(7) -0.005(6) 0.015(4) 0.000(4)
C23' 0.093(7) 0.063(6) 0.047(5) 0.000(5) 0.024(5) 0.033(6)
C24 0.037(4) 0.053(6) 0.045(5) 0.012(4) 0.014(3) -0.002(3)
C24' 0.055(5) 0.059(6) 0.036(4) 0.007(4) 0.012(4) 0.013(4)
F1 0.050(3) 0.069(5) 0.061(4) 0.003(3) 0.006(3) -0.020(3)
F2 0.061(7) 0.083(5) 0.089(6) 0.019(5) 0.035(6) -0.002(6)
F3 0.069(5) 0.111(7) 0.086(4) 0.043(4) 0.003(4) 0.011(4)
F4 0.042(5) 0.070(4) 0.060(4) -0.004(3) -0.001(4) -0.005(3)
F1B 0.050(3) 0.069(5) 0.061(4) 0.003(3) 0.006(3) -0.020(3)
F2B 0.061(7) 0.083(5) 0.089(6) 0.019(5) 0.035(6) -0.002(6)
F3B 0.069(5) 0.111(7) 0.086(4) 0.043(4) 0.003(4) 0.011(4)
F4B 0.042(5) 0.070(4) 0.060(4) -0.004(3) -0.001(4) -0.005(3)
B1 0.031(4) 0.055(4) 0.059(4) 0.009(3) 0.010(3) -0.005(3)
Cl1S 0.140(4) 0.142(6) 0.068(5) -0.017(4) 0.032(4) -0.002(4)
Cl2S 0.066(3) 0.141(6) 0.042(3) -0.021(3) -0.001(2) -0.036(4)
Cl1B 0.140(4) 0.142(6) 0.068(5) -0.017(4) 0.032(4) -0.002(4)
Cl2B 0.066(3) 0.141(6) 0.042(3) -0.021(3) -0.001(2) -0.036(4)
C1S 0.116(7) 0.145(7) 0.036(6) -0.019(5) 0.017(6) -0.011(5)
C1SB 0.116(7) 0.145(7) 0.036(6) -0.019(5) 0.017(6) -0.011(5)
Cl3S 0.081(3) 0.168(6) 0.241(8) -0.091(6) 0.065(4) -0.029(3)
Cl4S 0.134(4) 0.115(4) 0.079(3) -0.002(3) 0.058(3) 0.017(3)
Cl3B 0.159(15) 0.109(11) 0.165(15) -0.089(10) 0.133(14) -0.056(10)
Cl4B 0.23(2) 0.143(12) 0.173(19) -0.043(11) 0.128(17) -0.047(11)
C2S 0.101(7) 0.163(11) 0.116(8) -0.020(7) 0.051(6) -0.020(7)

loop_
_atom_type_symbol
_atom_type_description
_atom_type_scat_dispersion_real
_atom_type_scat_dispersion_imag
_atom_type_scat_source
C C 0.0033 0.0016 'International Tables Vol C Tables 4.2.6.8 and 6.1.1.4'
H H 0.0000 0.0000 'International Tables Vol C Tables 4.2.6.8 and 6.1.1.4'
Au Au -2.0133 8.8022 'International Tables Vol C Tables 4.2.6.8 and 6.1.1.4'
B B 0.0013 0.0007 'International Tables Vol C Tables 4.2.6.8 and 6.1.1.4'
Cl Cl 0.1484 0.1585 'International Tables Vol C Tables 4.2.6.8 and 6.1.1.4'
F F 0.0171 0.0103 'International Tables Vol C Tables 4.2.6.8 and 6.1.1.4'
N N 0.0061 0.0033 'International Tables Vol C Tables 4.2.6.8 and 6.1.1.4'

loop_
_geom_angle_atom_site_label_1
_geom_angle_atom_site_label_2
_geom_angle_atom_site_label_3
_geom_angle
C1 Au1 C1' 177.4(3)
C3 N1 C6 112.9(6)
C3 N1 C13 123.2(6)
C13 N1 C6 123.9(6)
C3' N1' C6' 112.8(6)
C3' N1' C13' 124.1(6)
C13' N1' C6' 123.0(6)
C2 C1 Au1 176.5(6)
C2' C1' Au1 176.4(6)
C1 C2 C3 173.9(7)
C1' C2' C3' 175.4(7)
N1 C3 C2 122.9(6)
N1 C3 C4 113.1(6)
C2 C3 C4 124.0(6)
N1' C3' C2' 123.4(7)
N1' C3' C4' 113.2(6)
C2' C3' C4' 123.4(6)
C3 C4 C5 101.4(6)
C3 C4 C9 109.4(6)
C3 C4 C11 105.5(6)
C9 C4 C5 114.1(7)
C9 C4 C11 111.7(7)
C11 C4 C5 113.8(6)
C3' C4' C5' 101.3(6)
C3' C4' C9' 105.2(6)
C3' C4' C11' 111.1(5)
C5' C4' C9' 113.8(6)
C11' C4' C5' 114.0(7)
C11' C4' C9' 110.7(7)
C4 C5 H5A 109.9
C4 C5 H5B 109.9
C4 C5 C6 109.0(6)
H5A C5 H5B 108.3
C6 C5 H5A 109.9
C6 C5 H5B 109.9
C4' C5' H5'A 110.1
C4' C5' H5'B 110.1
H5'A C5' H5'B 108.4
C6' C5' C4' 108.0(6)
C6' C5' H5'A 110.1
C6' C5' H5'B 110.1
N1 C6 C5 101.5(6)
N1 C6 C7 110.8(6)
C7 C6 C5 111.5(7)
C8 C6 N1 110.1(7)
C8 C6 C5 114.9(7)
C8 C6 C7 108.0(7)
N1' C6' C5' 102.4(5)
N1' C6' C7' 109.6(7)
N1' C6' C8' 111.5(7)
C5' C6' C7' 111.9(8)
C8' C6' C5' 113.0(7)
C8' C6' C7' 108.3(7)
C6 C7 H7A 109.5
C6 C7 H7B 109.5
C6 C7 H7C 109.5
H7A C7 H7B 109.5
H7A C7 H7C 109.5
H7B C7 H7C 109.5
C6' C7' H7'A 109.5
C6' C7' H7'B 109.5
C6' C7' H7'C 109.5
H7'A C7' H7'B 109.5
H7'A C7' H7'C 109.5
H7'B C7' H7'C 109.5
C6 C8 H8A 109.5
C6 C8 H8B 109.5
C6 C8 H8C 109.5
H8A C8 H8B 109.5
H8A C8 H8C 109.5
H8B C8 H8C 109.5
C6' C8' H8'A 109.5
C6' C8' H8'B 109.5
C6' C8' H8'C 109.5
H8'A C8' H8'B 109.5
H8'A C8' H8'C 109.5
H8'B C8' H8'C 109.5
C4 C9 H9A 108.2
C4 C9 H9B 108.2
H9A C9 H9B 107.4
C10 C9 C4 116.3(7)
C10 C9 H9A 108.2
C10 C9 H9B 108.2
C4' C9' H9'A 108.8
C4' C9' H9'B 108.8
H9'A C9' H9'B 107.7
C10' C9' C4' 113.9(7)
C10' C9' H9'A 108.8
C10' C9' H9'B 108.8
C9 C10 H10A 109.5
C9 C10 H10B 109.5
C9 C10 H10C 109.5
H10A C10 H10B 109.5
H10A C10 H10C 109.5
H10B C10 H10C 109.5
C9' C10' H10D 109.5
C9' C10' H10E 109.5
C9' C10' H10F 109.5
H10D C10' H10E 109.5
H10D C10' H10F 109.5
H10E C10' H10F 109.5
C4 C11 H11A 108.9
C4 C11 H11B 108.9
C4 C11 C12 113.3(7)
H11A C11 H11B 107.7
C12 C11 H11A 108.9
C12 C11 H11B 108.9
C4' C11' H11C 108.6
C4' C11' H11D 108.6
H11C C11' H11D 107.6
C12' C11' C4' 114.5(7)
C12' C11' H11C 108.6
C12' C11' H11D 108.6
C11 C12 H12A 109.5
C11 C12 H12B 109.5
C11 C12 H12C 109.5
H12A C12 H12B 109.5
H12A C12 H12C 109.5
H12B C12 H12C 109.5
C11' C12' H12D 109.5
C11' C12' H12E 109.5
C11' C12' H12F 109.5
H12D C12' H12E 109.5
H12D C12' H12F 109.5
H12E C12' H12F 109.5
C14 C13 N1 117.7(7)
C18 C13 N1 119.4(7)
C18 C13 C14 122.7(7)
C14' C13' N1' 118.1(6)
C14' C13' C18' 124.1(7)
C18' C13' N1' 117.8(7)
C13 C14 C19 124.1(8)
C15 C14 C13 116.5(7)
C15 C14 C19 119.2(7)
C13' C14' C19' 124.4(7)
C15' C14' C13' 115.2(7)
C15' C14' C19' 120.2(7)
C14 C15 H15 119.4
C16 C15 C14 121.2(8)
C16 C15 H15 119.4
C14' C15' H15' 118.5
C16' C15' C14' 123.1(8)
C16' C15' H15' 118.5
C15 C16 H16 119.5
C15 C16 C17 121.0(9)
C17 C16 H16 119.5
C15' C16' H16' 120.6
C15' C16' C17' 118.8(9)
C17' C16' H16' 120.6
C16 C17 H17 119.8
C16 C17 C18 120.5(8)
C18 C17 H17 119.8
C16' C17' H17' 118.5
C18' C17' C16' 123.1(8)
C18' C17' H17' 118.5
C13 C18 C22 122.8(7)
C17 C18 C13 117.9(7)
C17 C18 C22 119.1(7)
C13' C18' C22' 124.2(7)
C17' C18' C13' 115.5(8)
C17' C18' C22' 119.9(8)
C14 C19 H19 107.8
C14 C19 C20 111.9(7)
C20 C19 H19 107.8
C21 C19 C14 110.2(7)
C21 C19 H19 107.8
C21 C19 C20 111.2(7)
C14' C19' H19' 107.8
C14' C19' C20' 113.4(7)
C14' C19' C21' 110.3(6)
C20' C19' H19' 107.8
C21' C19' H19' 107.8
C21' C19' C20' 109.4(6)
C19 C20 H20A 109.5
C19 C20 H20B 109.5
C19 C20 H20C 109.5
H20A C20 H20B 109.5
H20A C20 H20C 109.5
H20B C20 H20C 109.5
C19' C20' H20D 109.5
C19' C20' H20E 109.5
C19' C20' H20F 109.5
H20D C20' H20E 109.5
H20D C20' H20F 109.5
H20E C20' H20F 109.5
C19 C21 H21A 109.5
C19 C21 H21B 109.5
C19 C21 H21C 109.5
H21A C21 H21B 109.5
H21A C21 H21C 109.5
H21B C21 H21C 109.5
C19' C21' H21D 109.5
C19' C21' H21E 109.5
C19' C21' H21F 109.5
H21D C21' H21E 109.5
H21D C21' H21F 109.5
H21E C21' H21F 109.5
C18 C22 H22 108.7
C18 C22 C23 111.7(7)
C18 C22 C24 110.0(5)
C23 C22 H22 108.7
C24 C22 H22 108.7
C24 C22 C23 108.9(7)
C18' C22' H22' 107.3
C18' C22' C23' 112.9(7)
C18' C22' C24' 109.4(7)
C23' C22' H22' 107.3
C24' C22' H22' 107.3
C24' C22' C23' 112.2(7)
C22 C23 H23A 109.5
C22 C23 H23B 109.5
C22 C23 H23C 109.5
H23A C23 H23B 109.5
H23A C23 H23C 109.5
H23B C23 H23C 109.5
C22' C23' H23D 109.5
C22' C23' H23E 109.5
C22' C23' H23F 109.5
H23D C23' H23E 109.5
H23D C23' H23F 109.5
H23E C23' H23F 109.5
C22 C24 H24A 109.5
C22 C24 H24B 109.5
C22 C24 H24C 109.5
H24A C24 H24B 109.5
H24A C24 H24C 109.5
H24B C24 H24C 109.5
C22' C24' H24D 109.5
C22' C24' H24E 109.5
C22' C24' H24F 109.5
H24D C24' H24E 109.5
H24D C24' H24F 109.5
H24E C24' H24F 109.5
F1 B1 F4 106.8(8)
F2 B1 F1 106.6(10)
F2 B1 F4 105.6(12)
F3 B1 F1 110.9(9)
F3 B1 F2 115.8(10)
F3 B1 F4 110.6(10)
F1B B1 F3B 100.8(14)
F1B B1 F4B 111.4(13)
F2B B1 F1B 110(3)
F2B B1 F3B 109.7(18)
F2B B1 F4B 116(2)
F4B B1 F3B 108.0(16)
Cl1S C1S Cl2S 109.9(7)
Cl1S C1S H1SA 109.7
Cl1S C1S H1SB 109.7
Cl2S C1S H1SA 109.7
Cl2S C1S H1SB 109.7
H1SA C1S H1SB 108.2
Cl1B C1SB Cl2B 106.5(13)
Cl1B C1SB H1SC 110.4
Cl1B C1SB H1SD 110.4
Cl2B C1SB H1SC 110.4
Cl2B C1SB H1SD 110.4
H1SC C1SB H1SD 108.6
Cl3S C2S H2SA 106.3
Cl3S C2S H2SB 106.3
Cl4S C2S Cl3S 124.0(9)
Cl4S C2S H2SA 106.3
Cl4S C2S H2SB 106.3
Cl3B C2S H2SC 111.9
Cl3B C2S H2SD 111.9
Cl4B C2S Cl3B 99.6(10)
Cl4B C2S H2SC 111.9
Cl4B C2S H2SD 111.9
H2SA C2S H2SB 106.4
H2SC C2S H2SD 109.6

loop_
_geom_bond_atom_site_label_1
_geom_bond_atom_site_label_2
_geom_bond_distance
Au1 C1 1.980(6)
Au1 C1' 1.982(6)
N1 C3 1.303(8)
N1 C6 1.525(8)
N1 C13 1.446(9)
N1' C3' 1.298(8)
N1' C6' 1.507(8)
N1' C13' 1.463(9)
C1 C2 1.201(8)
C1' C2' 1.176(8)
C2 C3 1.401(8)
C2' C3' 1.427(8)
C3 C4 1.522(10)
C3' C4' 1.513(10)
C4 C5 1.530(10)
C4 C9 1.527(11)
C4 C11 1.529(10)
C4' C5' 1.543(10)
C4' C9' 1.550(10)
C4' C11' 1.524(10)
C5 H5A 0.9900
C5 H5B 0.9900
C5 C6 1.531(11)
C5' H5'A 0.9900
C5' H5'B 0.9900
C5' C6' 1.519(12)
C6 C7 1.529(11)
C6 C8 1.508(10)
C6' C7' 1.538(10)
C6' C8' 1.515(12)
C7 H7A 0.9800
C7 H7B 0.9800
C7 H7C 0.9800
C7' H7'A 0.9800
C7' H7'B 0.9800
C7' H7'C 0.9800
C8 H8A 0.9800
C8 H8B 0.9800
C8 H8C 0.9800
C8' H8'A 0.9800
C8' H8'B 0.9800
C8' H8'C 0.9800
C9 H9A 0.9900
C9 H9B 0.9900
C9 C10 1.494(10)
C9' H9'A 0.9900
C9' H9'B 0.9900
C9' C10' 1.528(11)
C10 H10A 0.9800
C10 H10B 0.9800
C10 H10C 0.9800
C10' H10D 0.9800
C10' H10E 0.9800
C10' H10F 0.9800
C11 H11A 0.9900
C11 H11B 0.9900
C11 C12 1.531(11)
C11' H11C 0.9900
C11' H11D 0.9900
C11' C12' 1.523(10)
C12 H12A 0.9800
C12 H12B 0.9800
C12 H12C 0.9800
C12' H12D 0.9800
C12' H12E 0.9800
C12' H12F 0.9800
C13 C14 1.410(10)
C13 C18 1.391(10)
C13' C14' 1.392(10)
C13' C18' 1.409(10)
C14 C15 1.399(11)
C14 C19 1.512(10)
C14' C15' 1.380(11)
C14' C19' 1.498(10)
C15 H15 0.9500
C15 C16 1.363(11)
C15' H15' 0.9500
C15' C16' 1.360(11)
C16 H16 0.9500
C16 C17 1.384(11)
C16' H16' 0.9500
C16' C17' 1.373(13)
C17 H17 0.9500
C17 C18 1.384(10)
C17' H17' 0.9500
C17' C18' 1.359(11)
C18 C22 1.536(10)
C18' C22' 1.513(10)
C19 H19 1.0000
C19 C20 1.544(11)
C19 C21 1.496(10)
C19' H19' 1.0000
C19' C20' 1.541(9)
C19' C21' 1.523(9)
C20 H20A 0.9800
C20 H20B 0.9800
C20 H20C 0.9800
C20' H20D 0.9800
C20' H20E 0.9800
C20' H20F 0.9800
C21 H21A 0.9800
C21 H21B 0.9800
C21 H21C 0.9800
C21' H21D 0.9800
C21' H21E 0.9800
C21' H21F 0.9800
C22 H22 1.0000
C22 C23 1.552(9)
C22 C24 1.538(10)
C22' H22' 1.0000
C22' C23' 1.538(11)
C22' C24' 1.536(10)
C23 H23A 0.9800
C23 H23B 0.9800
C23 H23C 0.9800
C23' H23D 0.9800
C23' H23E 0.9800
C23' H23F 0.9800
C24 H24A 0.9800
C24 H24B 0.9800
C24 H24C 0.9800
C24' H24D 0.9800
C24' H24E 0.9800
C24' H24F 0.9800
F1 B1 1.394(11)
F2 B1 1.369(17)
F3 B1 1.321(13)
F4 B1 1.413(13)
F1B B1 1.40(2)
F2B B1 1.39(4)
F3B B1 1.44(2)
F4B B1 1.41(3)
Cl1S C1S 1.794(5)
Cl2S C1S 1.797(5)
Cl1B C1SB 1.798(5)
Cl2B C1SB 1.803(5)
C1S H1SA 0.9900
C1S H1SB 0.9900
C1SB H1SC 0.9900
C1SB H1SD 0.9900
Cl3S C2S 1.677(12)
Cl4S C2S 1.630(13)
Cl3B C2S 1.778(19)
Cl4B C2S 1.73(2)
C2S H2SA 0.9900
C2S H2SB 0.9900
C2S H2SC 0.9900
C2S H2SD 0.9900
